data_7106764
loop_
_publ_author_name
'Hiromitsu Maeda'
'Kanako Kitaguchi'
'Yohei Haketa'

_publ_section_title
;
 Anion-responsive covalently linked and metal-ridged oligomers
;
_journal_name_full Chem.Commun.
_journal_page_first 9342
_journal_paper_doi 10.1039/c1cc12822a
_journal_volume 47
_journal_year 2011
_chemical_formula_sum 'C35 H33 B F2 N2 O2'
_chemical_formula_weight 562.44
_chemical_name_systematic
;
?
;
_space_group_IT_number 2
_symmetry_cell_setting triclinic
_symmetry_Int_Tables_number 2
_symmetry_space_group_name_Hall '-P 1'
_symmetry_space_group_name_H-M 'P -1'
_atom_sites_solution_hydrogens geom
_atom_sites_solution_primary direct
_atom_sites_solution_secondary difmap
_audit_creation_method SHELXL-97
_cell_angle_alpha 89.33(6)
_cell_angle_beta 84.28(4)
_cell_angle_gamma 63.89(6)
_cell_formula_units_Z 4
_cell_length_a 9.380(13)
_cell_length_b 9.727(17)
_cell_length_c 35.17(4)
_cell_measurement_reflns_used 620
_cell_measurement_temperature 123(2)
_cell_measurement_theta_max 26.4
_cell_measurement_theta_min 3.1
_cell_volume 2865(7)
_computing_structure_refinement 'SHELXL-97 (Sheldrick, 1997)'
_computing_structure_solution 'SHELXS-97 (Sheldrick, 1990)'
_diffrn_ambient_temperature 123(2)
_diffrn_detector_area_resol_mean 5.00
_diffrn_measured_fraction_theta_full 0.940
_diffrn_measured_fraction_theta_max 0.940
_diffrn_measurement_device_type 'Rigaku RAXIS-RAPID'
_diffrn_measurement_method w
_diffrn_radiation_monochromator graphite
_diffrn_radiation_source 'fine-focus sealed tube'
_diffrn_radiation_type MoK_a
_diffrn_radiation_wavelength 0.71075
_diffrn_reflns_av_R_equivalents 0.0669
_diffrn_reflns_av_sigmaI/netI 0.0892
_diffrn_reflns_limit_h_max 10
_diffrn_reflns_limit_h_min -11
_diffrn_reflns_limit_k_max 11
_diffrn_reflns_limit_k_min -11
_diffrn_reflns_limit_l_max 41
_diffrn_reflns_limit_l_min -41
_diffrn_reflns_number 19716
_diffrn_reflns_theta_full 25.00
_diffrn_reflns_theta_max 25.00
_diffrn_reflns_theta_min 3.14
_exptl_absorpt_coefficient_mu 0.089
_exptl_absorpt_correction_T_max 0.9569
_exptl_absorpt_correction_T_min 0.9486
_exptl_absorpt_correction_type multi-scan
_exptl_absorpt_process_details
;
Higashi, T. (1995). Program for Absorption Correction.
Rigaku Corporation, Tokyo, Japan.
;
_exptl_crystal_colour red
_exptl_crystal_density_diffrn 1.304
_exptl_crystal_density_method 'not measured'
_exptl_crystal_description prism
_exptl_crystal_F_000 1184
_exptl_crystal_size_max 0.60
_exptl_crystal_size_mid 0.50
_exptl_crystal_size_min 0.50
_refine_diff_density_max 0.593
_refine_diff_density_min -0.414
_refine_diff_density_rms 0.056
_refine_ls_extinction_method none
_refine_ls_goodness_of_fit_ref 1.057
_refine_ls_hydrogen_treatment ref
_refine_ls_matrix_type fullcycle
_refine_ls_number_parameters 1416
_refine_ls_number_reflns 9480
_refine_ls_number_restraints 0
_refine_ls_restrained_S_all 1.057
_refine_ls_R_factor_all 0.1089
_refine_ls_R_factor_gt 0.0699
_refine_ls_shift/su_max 0.001
_refine_ls_shift/su_mean 0.000
_refine_ls_structure_factor_coef Fsqd
_refine_ls_weighting_details 'calc w=1/[_s^2^(Fo^2^)+(0.0601P)^2^+3.7946P] where P=(Fo^2^+2Fc^2^)/3'
_refine_ls_weighting_scheme calc
_refine_ls_wR_factor_gt 0.1593
_refine_ls_wR_factor_ref 0.1833
_reflns_number_gt 6403
_reflns_number_total 9480
_reflns_threshold_expression >2sigma(I)
_cod_data_source_file c1cc12822a.txt
_cod_data_source_block 81006-3
_cod_database_code 7106764

loop_
_symmetry_equiv_pos_as_xyz
'x, y, z'
'-x, -y, -z'

loop_
_atom_site_label
_atom_site_type_symbol
_atom_site_fract_x
_atom_site_fract_y
_atom_site_fract_z
_atom_site_U_iso_or_equiv
_atom_site_adp_type
_atom_site_occupancy
_atom_site_symmetry_multiplicity
_atom_site_calc_flag
_atom_site_refinement_flags
_atom_site_disorder_assembly
_atom_site_disorder_group
B1 B 0.0923(4) 0.8997(4) 0.04918(10) 0.022 Uani 1 1 d . . .
B2 B 0.0898(11) 0.4299(11) 0.4503(2) 0.030 Uani 0.52 1 d P A 1
B2B B 0.1159(12) 0.3558(14) 0.4481(3) 0.042 Uani 0.48 1 d P B 2
C1 C 0.1018(5) 0.5558(5) 0.34833(12) 0.042 Uani 1 1 d . . .
H32 H 0.056(5) 0.557(5) 0.3758(12) 0.050 Uiso 1 1 d . . .
C2 C 0.1550(4) 0.5465(4) 0.31598(10) 0.033 Uani 1 1 d . . .
C3 C 0.2170(4) 0.5367(4) 0.27653(9) 0.027 Uani 1 1 d . . .
C4 C 0.3783(4) 0.4970(4) 0.26640(10) 0.028 Uani 1 1 d . . .
H1 H 0.453(4) 0.476(4) 0.2856(10) 0.034 Uiso 1 1 d . . .
C5 C 0.4377(4) 0.4849(4) 0.22829(10) 0.028 Uani 1 1 d . . .
H2 H 0.552(4) 0.460(4) 0.2213(9) 0.033 Uiso 1 1 d . . .
C6 C 0.3379(4) 0.5127(4) 0.19946(9) 0.024 Uani 1 1 d . . .
C7 C 0.1772(4) 0.5530(4) 0.20996(10) 0.028 Uani 1 1 d . . .
H3 H 0.112(4) 0.569(4) 0.1917(10) 0.033 Uiso 1 1 d . . .
C8 C 0.1179(4) 0.5644(4) 0.24768(10) 0.031 Uani 1 1 d . . .
H4 H 0.010(5) 0.596(4) 0.2530(10) 0.037 Uiso 1 1 d . . .
C9 C 0.3992(4) 0.5053(4) 0.15923(9) 0.024 Uani 1 1 d . . .
C10 C 0.5391(4) 0.4032(4) 0.13828(9) 0.024 Uani 1 1 d . . .
C11 C 0.5380(4) 0.4555(4) 0.10074(9) 0.023 Uani 1 1 d . . .
C12 C 0.3964(4) 0.5895(4) 0.09948(9) 0.022 Uani 1 1 d . . .
C13 C 0.3329(4) 0.7001(4) 0.07109(9) 0.021 Uani 1 1 d . . .
C14 C 0.4192(4) 0.7149(4) 0.03836(9) 0.021 Uani 1 1 d . . .
H5 H 0.535(4) 0.642(4) 0.0330(9) 0.025 Uiso 1 1 d . . .
C15 C 0.3512(4) 0.8392(4) 0.01509(9) 0.020 Uani 1 1 d . . .
C16 C 0.4336(4) 0.8737(3) -0.01673(9) 0.019 Uani 1 1 d . . .
C17 C 0.5959(4) 0.8158(4) -0.03073(9) 0.021 Uani 1 1 d . . .
C18 C 0.6046(4) 0.8897(4) -0.06489(9) 0.021 Uani 1 1 d . . .
C19 C 0.4476(4) 0.9954(4) -0.07101(9) 0.020 Uani 1 1 d . . .
C20 C 0.3856(4) 1.1063(4) -0.10064(9) 0.022 Uani 1 1 d . . .
C21 C 0.2218(4) 1.1981(4) -0.10065(10) 0.030 Uani 1 1 d . . .
H6 H 0.144(4) 1.183(4) -0.0821(10) 0.036 Uiso 1 1 d . . .
C22 C 0.1619(4) 1.3040(4) -0.12836(10) 0.032 Uani 1 1 d . . .
H7 H 0.052(5) 1.362(4) -0.1275(10) 0.038 Uiso 1 1 d . . .
C23 C 0.2624(4) 1.3247(4) -0.15731(9) 0.025 Uani 1 1 d . . .
C24 C 0.4262(4) 1.2341(4) -0.15779(10) 0.028 Uani 1 1 d . . .
H8 H 0.500(4) 1.248(4) -0.1809(10) 0.034 Uiso 1 1 d . . .
C25 C 0.4851(4) 1.1277(4) -0.13004(10) 0.029 Uani 1 1 d . . .
H9 H 0.597(4) 1.065(4) -0.1313(10) 0.034 Uiso 1 1 d . . .
C26 C 0.2023(4) 1.4388(4) -0.18560(10) 0.028 Uani 1 1 d . . .
C27 C 0.1560(5) 1.5327(5) -0.20854(11) 0.036 Uani 1 1 d . . .
H33 H 0.119(5) 1.605(5) -0.2249(11) 0.043 Uiso 1 1 d . . .
C28 C 0.6704(4) 0.2597(4) 0.15170(11) 0.030 Uani 1 1 d . . .
H12 H 0.735(4) 0.285(4) 0.1679(10) 0.036 Uiso 1 1 d . . .
H13 H 0.745(4) 0.194(4) 0.1298(10) 0.036 Uiso 1 1 d . . .
C29 C 0.6181(5) 0.1525(5) 0.17403(13) 0.036 Uani 1 1 d . . .
H14 H 0.551(5) 0.207(5) 0.1989(12) 0.055 Uiso 1 1 d . . .
H15 H 0.713(5) 0.055(5) 0.1806(11) 0.055 Uiso 1 1 d . . .
H16 H 0.555(5) 0.127(5) 0.1605(12) 0.055 Uiso 1 1 d . . .
C30 C 0.6634(4) 0.3770(4) 0.06838(10) 0.026 Uani 1 1 d . . .
H17 H 0.620(4) 0.405(4) 0.0425(10) 0.031 Uiso 1 1 d . . .
H18 H 0.694(4) 0.266(4) 0.0708(9) 0.031 Uiso 1 1 d . . .
C31 C 0.8094(4) 0.4081(5) 0.06879(12) 0.034 Uani 1 1 d . . .
H19 H 0.768(5) 0.530(5) 0.0663(11) 0.051 Uiso 1 1 d . . .
H20 H 0.899(5) 0.352(5) 0.0450(11) 0.051 Uiso 1 1 d . . .
H21 H 0.853(5) 0.373(5) 0.0948(12) 0.051 Uiso 1 1 d . . .
C32 C 0.7384(4) 0.7043(4) -0.01234(10) 0.022 Uani 1 1 d . . .
H22 H 0.707(4) 0.709(4) 0.0155(9) 0.026 Uiso 1 1 d . . .
H23 H 0.830(4) 0.735(4) -0.0173(9) 0.026 Uiso 1 1 d . . .
C33 C 0.8027(5) 0.5397(4) -0.02782(11) 0.029 Uani 1 1 d . . .
H24 H 0.727(5) 0.504(5) -0.0240(11) 0.044 Uiso 1 1 d . . .
H25 H 0.903(5) 0.468(5) -0.0150(10) 0.044 Uiso 1 1 d . . .
H26 H 0.825(4) 0.539(4) -0.0555(11) 0.044 Uiso 1 1 d . . .
C34 C 0.7580(4) 0.8508(4) -0.08936(10) 0.025 Uani 1 1 d . . .
H27 H 0.848(4) 0.795(4) -0.0722(9) 0.030 Uiso 1 1 d . . .
H28 H 0.770(4) 0.941(4) -0.0980(9) 0.030 Uiso 1 1 d . . .
C35 C 0.7827(4) 0.7443(4) -0.12363(10) 0.031 Uani 1 1 d . . .
H29 H 0.767(4) 0.646(5) -0.1137(11) 0.046 Uiso 1 1 d . . .
H30 H 0.893(5) 0.713(4) -0.1396(11) 0.046 Uiso 1 1 d . . .
H31 H 0.703(5) 0.808(5) -0.1449(11) 0.046 Uiso 1 1 d . . .
C36 C 0.1805(17) 0.888(2) 0.7212(5) 0.083 Uani 0.52 1 d P A 1
H36 H 0.132(14) 0.959(14) 0.740(4) 0.100 Uiso 0.52 1 d P C 1
C37 C 0.2159(15) 0.8233(15) 0.6949(4) 0.065 Uani 0.52 1 d P A 1
C38 C 0.2596(13) 0.7413(12) 0.6657(4) 0.054 Uani 0.52 1 d P A 1
C39 C 0.4122(10) 0.6882(9) 0.6509(2) 0.036 Uani 0.52 1 d P A 1
H63 H 0.4844 0.7084 0.6643 0.043 Uiso 0.52 1 calc PR A 1
C40 C 0.4673(10) 0.6048(8) 0.6166(2) 0.033 Uani 0.52 1 d P A 1
H64 H 0.5741 0.5756 0.6059 0.039 Uiso 0.52 1 calc PR A 1
C41 C 0.3692(10) 0.5634(9) 0.5976(2) 0.036 Uani 0.52 1 d P A 1
C42 C 0.2109(12) 0.6291(11) 0.6124(3) 0.057 Uani 0.52 1 d P A 1
H65 H 0.1373 0.6062 0.6003 0.069 Uiso 0.52 1 calc PR A 1
C43 C 0.1627(12) 0.7151(12) 0.6405(3) 0.059 Uani 0.52 1 d P A 1
H66 H 0.0502 0.7701 0.6462 0.070 Uiso 0.52 1 calc PR A 1
C44 C 0.4311(9) 0.4677(8) 0.5625(2) 0.029 Uani 0.52 1 d P A 1
C45 C 0.5880(9) 0.3580(9) 0.5493(2) 0.035 Uani 0.52 1 d P A 1
C46 C 0.5834(9) 0.2930(8) 0.5140(2) 0.033 Uani 0.52 1 d P A 1
C47 C 0.4214(9) 0.3616(8) 0.5062(2) 0.027 Uani 0.52 1 d P A 1
C48 C 0.3438(8) 0.3406(8) 0.4765(2) 0.027 Uani 0.52 1 d P A 1
C49 C 0.4087(10) 0.2220(9) 0.4488(3) 0.035 Uani 0.52 1 d P A 1
H115 H 0.5108 0.1395 0.4508 0.042 Uiso 0.52 1 calc PR A 1
C50 C 0.3281(10) 0.2233(9) 0.4191(2) 0.035 Uani 0.52 1 d P A 1
C51 C 0.3873(10) 0.1131(10) 0.3876(2) 0.040 Uani 0.52 1 d P A 1
C61 C 0.1231(12) 0.0050(11) 0.1914(2) 0.025 Uani 0.52 1 d P A 1
C57 C 0.2061(10) 0.1366(10) 0.2354(2) 0.032 Uani 0.52 1 d P A 1
H119 H 0.1789 0.2198 0.2187 0.039 Uiso 0.52 1 calc PR A 1
C58 C 0.1842(13) 0.0073(12) 0.2261(2) 0.028 Uani 0.52 1 d P A 1
C60 C 0.2598(9) -0.0906(9) 0.2867(2) 0.032 Uani 0.52 1 d P A 1
H68 H 0.2736 -0.1675 0.3048 0.039 Uiso 0.52 1 calc PR A 1
C62 C 0.0511(12) -0.0124(12) 0.1581(3) 0.027 Uani 0.52 1 d P A 1
H62 H -0.003(11) -0.020(10) 0.137(3) 0.032 Uiso 0.52 1 d P D 1
C59 C 0.1988(9) -0.0981(9) 0.2532(2) 0.032 Uani 0.52 1 d P A 1
H69 H 0.1671 -0.1764 0.2489 0.039 Uiso 0.52 1 calc PR A 1
C56 C 0.2672(10) 0.1409(10) 0.2691(2) 0.034 Uani 0.52 1 d P A 1
H120 H 0.2866 0.2260 0.2749 0.041 Uiso 0.52 1 calc PR A 1
C55 C 0.3016(10) 0.0238(9) 0.2950(2) 0.034 Uani 0.52 1 d P A 1
C54 C 0.3707(10) 0.0278(10) 0.3305(2) 0.038 Uani 0.52 1 d P A 1
C52 C 0.5163(12) -0.0314(11) 0.3813(3) 0.056 Uani 0.52 1 d P A 1
C53 C 0.5055(12) -0.0843(11) 0.3461(3) 0.061 Uani 0.52 1 d P A 1
C63 C 0.7357(11) 0.3040(10) 0.5708(3) 0.055 Uani 0.52 1 d P A 1
H71 H 0.8283 0.2734 0.5511 0.066 Uiso 0.52 1 calc PR A 1
H72 H 0.7278 0.3954 0.5847 0.066 Uiso 0.52 1 calc PR A 1
C64 C 0.7800(13) 0.1776(15) 0.5990(3) 0.080 Uani 0.52 1 d P A 1
H73 H 0.7003 0.2105 0.6214 0.120 Uiso 0.52 1 calc PR A 1
H74 H 0.8852 0.1545 0.6070 0.120 Uiso 0.52 1 calc PR A 1
H75 H 0.7834 0.0857 0.5870 0.120 Uiso 0.52 1 calc PR A 1
C65 C 0.7223(9) 0.1722(9) 0.4902(2) 0.038 Uani 0.52 1 d P A 1
H76 H 0.8186 0.1876 0.4927 0.046 Uiso 0.52 1 calc PR A 1
H77 H 0.7015 0.1838 0.4631 0.046 Uiso 0.52 1 calc PR A 1
C66 C 0.7568(14) 0.0021(11) 0.5023(3) 0.064 Uani 0.52 1 d P A 1
H78 H 0.7832 -0.0120 0.5288 0.097 Uiso 0.52 1 calc PR A 1
H79 H 0.8467 -0.0721 0.4853 0.097 Uiso 0.52 1 calc PR A 1
H80 H 0.6618 -0.0138 0.5001 0.097 Uiso 0.52 1 calc PR A 1
C67 C 0.6451(14) -0.1187(14) 0.4083(4) 0.078 Uani 0.52 1 d P A 1
H81 H 0.6787 -0.2303 0.4062 0.094 Uiso 0.52 1 calc PR A 1
H82 H 0.6049 -0.0829 0.4352 0.094 Uiso 0.52 1 calc PR A 1
C68 C 0.8050(14) -0.0752(12) 0.3924(4) 0.086 Uani 0.52 1 d P A 1
H83 H 0.8336 -0.0993 0.3649 0.129 Uiso 0.52 1 calc PR A 1
H84 H 0.8974 -0.1363 0.4061 0.129 Uiso 0.52 1 calc PR A 1
H85 H 0.7727 0.0340 0.3973 0.129 Uiso 0.52 1 calc PR A 1
C69 C 0.6070(13) -0.2365(13) 0.3285(3) 0.077 Uani 0.52 1 d P A 1
H86 H 0.6852 -0.2986 0.3461 0.092 Uiso 0.52 1 calc PR A 1
H87 H 0.5404 -0.2890 0.3238 0.092 Uiso 0.52 1 calc PR A 1
C70 C 0.6863(15) -0.2253(15) 0.2946(3) 0.074 Uani 0.52 1 d P A 1
H88 H 0.6096 -0.1542 0.2783 0.111 Uiso 0.52 1 calc PR A 1
H89 H 0.7425 -0.3265 0.2817 0.111 Uiso 0.52 1 calc PR A 1
H90 H 0.7637 -0.1872 0.2997 0.111 Uiso 0.52 1 calc PR A 1
C68B C 0.7242(15) -0.1866(13) 0.4124(4) 0.072 Uani 0.48 1 d P B 2
H91 H 0.6298 -0.1395 0.4311 0.108 Uiso 0.48 1 calc PR B 2
H92 H 0.8207 -0.2144 0.4252 0.108 Uiso 0.48 1 calc PR B 2
H93 H 0.7269 -0.2788 0.4007 0.108 Uiso 0.48 1 calc PR B 2
C67B C 0.7177(10) -0.0864(13) 0.3850(3) 0.053 Uani 0.48 1 d P B 2
H94 H 0.8124 -0.1378 0.3662 0.063 Uiso 0.48 1 calc PR B 2
H95 H 0.7275 0.0001 0.3971 0.063 Uiso 0.48 1 calc PR B 2
C69B C 0.6853(12) -0.1916(11) 0.3041(2) 0.037 Uani 0.48 1 d P B 2
H96 H 0.7882 -0.1932 0.3090 0.044 Uiso 0.48 1 calc PR B 2
H97 H 0.6708 -0.1680 0.2769 0.044 Uiso 0.48 1 calc PR B 2
C70B C 0.6965(10) -0.3536(10) 0.3106(2) 0.042 Uani 0.48 1 d P B 2
H98 H 0.7140 -0.3800 0.3373 0.064 Uiso 0.48 1 calc PR B 2
H99 H 0.7857 -0.4285 0.2937 0.064 Uiso 0.48 1 calc PR B 2
H100 H 0.5968 -0.3550 0.3051 0.064 Uiso 0.48 1 calc PR B 2
C63B C 0.7692(13) 0.2385(13) 0.5671(3) 0.061 Uani 0.48 1 d P B 2
H101 H 0.8027 0.3219 0.5661 0.074 Uiso 0.48 1 calc PR B 2
H102 H 0.8572 0.1438 0.5550 0.074 Uiso 0.48 1 calc PR B 2
C65B C 0.7493(13) 0.0566(12) 0.4964(3) 0.052 Uani 0.48 1 d P B 2
H103 H 0.8193 -0.0052 0.5156 0.062 Uiso 0.48 1 calc PR B 2
H104 H 0.7094 -0.0072 0.4834 0.062 Uiso 0.48 1 calc PR B 2
C64B C 0.7101(13) 0.2112(14) 0.6114(3) 0.062 Uani 0.48 1 d P B 2
H105 H 0.6228 0.3069 0.6223 0.094 Uiso 0.48 1 calc PR B 2
H106 H 0.7997 0.1789 0.6269 0.094 Uiso 0.48 1 calc PR B 2
H107 H 0.6730 0.1315 0.6110 0.094 Uiso 0.48 1 calc PR B 2
C66B C 0.8334(15) 0.1143(15) 0.4692(4) 0.078 Uani 0.48 1 d P B 2
H108 H 0.7674 0.1622 0.4484 0.117 Uiso 0.48 1 calc PR B 2
H109 H 0.9339 0.0294 0.4586 0.117 Uiso 0.48 1 calc PR B 2
H110 H 0.8562 0.1903 0.4820 0.117 Uiso 0.48 1 calc PR B 2
C36B C 0.1894(14) 0.8457(16) 0.7344(4) 0.057 Uani 0.48 1 d P B 2
H36B H 0.177(13) 0.892(14) 0.755(3) 0.068 Uiso 0.48 1 d P E 2
C37B C 0.2222(15) 0.7782(14) 0.7029(4) 0.060 Uani 0.48 1 d P B 2
C38B C 0.2822(15) 0.6973(12) 0.6607(4) 0.051 Uani 0.48 1 d P B 2
C39B C 0.4455(11) 0.6375(10) 0.6452(3) 0.040 Uani 0.48 1 d P B 2
H111 H 0.5162 0.6656 0.6570 0.048 Uiso 0.48 1 calc PR B 2
C40B C 0.5016(11) 0.5410(10) 0.6138(3) 0.040 Uani 0.48 1 d P B 2
H112 H 0.6132 0.4919 0.6063 0.048 Uiso 0.48 1 calc PR B 2
C41B C 0.3995(11) 0.5117(10) 0.5922(3) 0.035 Uani 0.48 1 d P B 2
C42B C 0.2390(11) 0.5706(11) 0.6077(3) 0.045 Uani 0.48 1 d P B 2
H113 H 0.1648 0.5600 0.5929 0.055 Uiso 0.48 1 calc PR B 2
C43B C 0.1789(13) 0.6499(12) 0.6467(3) 0.055 Uani 0.48 1 d P B 2
H114 H 0.0798 0.6654 0.6602 0.066 Uiso 0.48 1 calc PR B 2
C44B C 0.4628(11) 0.4021(10) 0.5593(2) 0.038 Uani 0.48 1 d P B 2
C45B C 0.6140(11) 0.2834(12) 0.5485(3) 0.052 Uani 0.48 1 d P B 2
C46B C 0.6077(12) 0.2042(13) 0.5155(3) 0.055 Uani 0.48 1 d P B 2
C47B C 0.4492(10) 0.2821(12) 0.5063(3) 0.044 Uani 0.48 1 d P B 2
C48B C 0.3721(10) 0.2605(12) 0.4744(3) 0.040 Uani 0.48 1 d P B 2
C49B C 0.4459(11) 0.1637(11) 0.4439(3) 0.043 Uani 0.48 1 d P B 2
H116 H 0.5537 0.0894 0.4441 0.051 Uiso 0.48 1 calc PR B 2
C50B C 0.3618(10) 0.1727(11) 0.4112(3) 0.041 Uani 0.48 1 d P B 2
C51B C 0.4289(10) 0.0882(12) 0.3770(2) 0.037 Uani 0.48 1 d P B 2
C52B C 0.5732(9) -0.0212(10) 0.3637(2) 0.034 Uani 0.48 1 d P B 2
C53B C 0.5597(8) -0.0706(9) 0.3273(2) 0.026 Uani 0.48 1 d P B 2
C54B C 0.4113(9) 0.0188(9) 0.3175(2) 0.028 Uani 0.48 1 d P B 2
C55B C 0.3346(10) 0.0189(10) 0.2831(2) 0.028 Uani 0.48 1 d P B 2
C56B C 0.2950(10) 0.1329(10) 0.2571(2) 0.031 Uani 0.48 1 d P B 2
H121 H 0.3143 0.2189 0.2618 0.037 Uiso 0.48 1 calc PR B 2
C57B C 0.2288(11) 0.1263(11) 0.2247(2) 0.031 Uani 0.48 1 d P B 2
H122 H 0.2100 0.2039 0.2065 0.037 Uiso 0.48 1 calc PR B 2
C58B C 0.1885(14) 0.0088(13) 0.2178(2) 0.030 Uani 0.48 1 d P B 2
C59B C 0.2417(10) -0.1152(10) 0.2428(2) 0.031 Uani 0.48 1 d P B 2
H59B H 0.214(9) -0.205(9) 0.238(2) 0.038 Uiso 0.48 1 d P F 2
C60B C 0.3111(11) -0.1095(10) 0.2748(2) 0.035 Uani 0.48 1 d P B 2
H60B H 0.348(10) -0.193(10) 0.293(2) 0.042 Uiso 0.48 1 d P G 2
C61B C 0.1095(13) -0.0030(13) 0.1847(3) 0.027 Uani 0.48 1 d P B 2
C62B C 0.0622(14) 0.0040(13) 0.1634(3) 0.031 Uani 0.48 1 d P B 2
H62B H 0.014(13) 0.013(12) 0.138(3) 0.037 Uiso 0.48 1 d P H 2
F1 F 0.0204(2) 0.8274(2) 0.02983(5) 0.027 Uani 1 1 d . . .
F2 F -0.0234(2) 1.0318(2) 0.06745(5) 0.027 Uani 1 1 d . . .
F3 F -0.0064(5) 0.3687(5) 0.46859(13) 0.038 Uani 0.52 1 d P A 1
F4 F -0.0072(5) 0.5735(4) 0.43727(12) 0.032 Uani 0.52 1 d P A 1
F3B F 0.0240(6) 0.2910(7) 0.46360(14) 0.051 Uani 0.48 1 d P B 2
F4B F 0.0191(6) 0.5038(6) 0.43806(14) 0.042 Uani 0.48 1 d P B 2
N1 N 0.3118(3) 0.6125(3) 0.13513(8) 0.023 Uani 1 1 d . . .
H10 H 0.232(4) 0.698(4) 0.1409(9) 0.028 Uiso 1 1 d . . .
N2 N 0.3489(3) 0.9828(3) -0.04155(7) 0.020 Uani 1 1 d . . .
H11 H 0.243(4) 1.034(4) -0.0377(9) 0.024 Uiso 1 1 d . . .
N3 N 0.3359(7) 0.4672(7) 0.53627(18) 0.027 Uani 0.52 1 d P A 1
H3A H 0.259(9) 0.504(8) 0.537(2) 0.032 Uiso 0.52 1 d P I 1
N4 N 0.3000(9) 0.1406(9) 0.3574(2) 0.037 Uani 0.52 1 d P A 1
H4A H 0.218(9) 0.208(9) 0.359(2) 0.045 Uiso 0.52 1 d P J 1
N3B N 0.3665(8) 0.3952(9) 0.5331(2) 0.036 Uani 0.48 1 d P B 2
H117 H 0.2638 0.4567 0.5336 0.043 Uiso 0.48 1 calc PR B 2
N4B N 0.3306(9) 0.1178(10) 0.34810(19) 0.032 Uani 0.48 1 d P B 2
H118 H 0.2314 0.1893 0.3492 0.038 Uiso 0.48 1 calc PR B 2
O1 O 0.1804(2) 0.7976(2) 0.07911(6) 0.024 Uani 1 1 d . . .
O2 O 0.1984(2) 0.9355(2) 0.02195(6) 0.023 Uani 1 1 d . . .
O3 O 0.1930(6) 0.4470(6) 0.47578(13) 0.029 Uani 0.52 1 d P A 1
O4 O 0.1819(6) 0.3348(5) 0.41581(15) 0.033 Uani 0.52 1 d P A 1
O3B O 0.2195(7) 0.3638(8) 0.47685(16) 0.046 Uani 0.48 1 d P B 2
O4B O 0.2103(7) 0.2713(7) 0.41348(17) 0.042 Uani 0.48 1 d P B 2

loop_
_atom_site_aniso_label
_atom_site_aniso_U_11
_atom_site_aniso_U_22
_atom_site_aniso_U_33
_atom_site_aniso_U_23
_atom_site_aniso_U_13
_atom_site_aniso_U_12
B1 0.014 0.022 0.024 0.006 -0.003 -0.004
B2 0.030 0.028 0.037 0.009 -0.016 -0.015
B2B 0.031 0.049 0.045 -0.004 -0.016 -0.014
C1 0.037 0.052 0.032 -0.001 -0.002 -0.015
C2 0.032 0.033 0.032 -0.001 -0.006 -0.013
C3 0.031 0.023 0.026 0.002 -0.002 -0.011
C4 0.028 0.028 0.029 0.006 -0.011 -0.011
C5 0.022 0.026 0.032 0.005 -0.007 -0.008
C6 0.020 0.018 0.030 0.003 -0.004 -0.005
C7 0.023 0.030 0.029 0.002 -0.008 -0.010
C8 0.025 0.032 0.036 -0.001 -0.005 -0.012
C9 0.022 0.022 0.028 0.006 -0.010 -0.008
C10 0.021 0.020 0.027 0.005 -0.009 -0.006
C11 0.019 0.021 0.030 0.001 -0.010 -0.007
C12 0.016 0.021 0.026 0.002 -0.006 -0.007
C13 0.016 0.019 0.026 -0.002 -0.005 -0.004
C14 0.015 0.020 0.025 0.002 -0.005 -0.004
C15 0.014 0.019 0.027 -0.001 -0.007 -0.006
C16 0.015 0.016 0.025 0.001 -0.005 -0.005
C17 0.017 0.017 0.028 -0.002 -0.004 -0.006
C18 0.020 0.019 0.027 -0.001 -0.004 -0.009
C19 0.018 0.019 0.022 -0.002 -0.002 -0.007
C20 0.021 0.021 0.026 0.001 -0.005 -0.009
C21 0.019 0.037 0.030 0.008 -0.003 -0.009
C22 0.019 0.035 0.036 0.009 -0.006 -0.006
C23 0.024 0.025 0.028 0.001 -0.006 -0.011
C24 0.024 0.030 0.028 0.005 -0.001 -0.010
C25 0.020 0.029 0.033 0.006 -0.002 -0.007
C26 0.021 0.030 0.035 0.004 -0.007 -0.012
C27 0.030 0.037 0.043 0.013 -0.014 -0.015
C28 0.025 0.027 0.032 0.007 -0.009 -0.005
C29 0.033 0.022 0.051 0.003 -0.013 -0.007
C30 0.023 0.017 0.032 -0.001 -0.007 -0.002
C31 0.021 0.038 0.037 0.003 -0.002 -0.008
C32 0.016 0.018 0.027 0.002 -0.004 -0.005
C33 0.027 0.020 0.034 0.001 -0.008 -0.003
C34 0.016 0.024 0.032 0.001 -0.005 -0.005
C35 0.028 0.032 0.028 -0.002 0.001 -0.010
C36 0.064 0.090 0.100 0.017 -0.019 -0.038
C37 0.052 0.072 0.081 0.016 -0.023 -0.034
C38 0.043 0.063 0.063 0.012 -0.019 -0.026
C39 0.037 0.041 0.038 0.015 -0.017 -0.022
C40 0.033 0.030 0.042 0.016 -0.014 -0.018
C41 0.034 0.042 0.038 0.017 -0.018 -0.020
C42 0.038 0.067 0.071 0.010 -0.029 -0.022
C43 0.044 0.060 0.080 0.009 -0.024 -0.027
C44 0.028 0.029 0.038 0.014 -0.018 -0.017
C45 0.035 0.022 0.058 0.004 -0.026 -0.017
C46 0.035 0.020 0.049 0.010 -0.024 -0.014
C47 0.033 0.019 0.037 0.015 -0.014 -0.016
C48 0.025 0.024 0.044 0.012 -0.017 -0.018
C49 0.034 0.026 0.046 0.002 -0.017 -0.012
C50 0.033 0.030 0.046 -0.005 -0.018 -0.015
C51 0.039 0.038 0.044 -0.002 -0.018 -0.015
C61 0.024 0.021 0.028 -0.001 -0.004 -0.007
C57 0.031 0.026 0.036 0.004 0.000 -0.010
C58 0.027 0.028 0.027 0.002 -0.006 -0.010
C60 0.039 0.028 0.031 0.000 -0.009 -0.015
C62 0.021 0.023 0.032 -0.008 -0.001 -0.005
C59 0.039 0.026 0.032 0.002 -0.004 -0.014
C56 0.035 0.031 0.037 -0.004 -0.004 -0.015
C55 0.037 0.027 0.036 -0.002 -0.008 -0.011
C54 0.041 0.031 0.040 -0.004 -0.019 -0.012
C52 0.058 0.054 0.061 0.001 -0.025 -0.025
C53 0.058 0.051 0.060 -0.006 -0.019 -0.009
C63 0.044 0.043 0.072 -0.010 -0.034 -0.007
C64 0.050 0.107 0.067 -0.019 -0.022 -0.017
C65 0.030 0.032 0.056 0.001 -0.022 -0.013
C66 0.075 0.041 0.076 0.013 -0.041 -0.018
C67 0.078 0.064 0.090 0.005 -0.042 -0.023
C68 0.086 0.050 0.122 -0.003 -0.065 -0.019
C69 0.064 0.074 0.073 0.000 -0.015 -0.011
C70 0.051 0.072 0.076 -0.017 0.000 -0.007
C68B 0.070 0.050 0.096 0.009 -0.032 -0.021
C67B 0.022 0.087 0.041 -0.001 -0.007 -0.016
C69B 0.030 0.053 0.030 -0.005 -0.002 -0.020
C70B 0.039 0.039 0.039 -0.009 0.008 -0.010
C63B 0.051 0.063 0.073 -0.005 -0.029 -0.023
C65B 0.051 0.058 0.056 0.010 -0.027 -0.028
C64B 0.056 0.071 0.063 0.004 -0.028 -0.026
C66B 0.076 0.074 0.090 0.006 -0.022 -0.036
C36B 0.047 0.087 0.047 0.014 -0.023 -0.034
C37B 0.051 0.066 0.068 0.016 -0.024 -0.028
C38B 0.046 0.052 0.063 0.001 -0.023 -0.025
C39B 0.038 0.046 0.043 0.013 -0.018 -0.023
C40B 0.035 0.049 0.039 0.012 -0.013 -0.019
C41B 0.032 0.039 0.040 0.009 -0.015 -0.019
C42B 0.036 0.048 0.059 -0.008 -0.026 -0.020
C43B 0.044 0.060 0.063 0.009 -0.020 -0.023
C44B 0.034 0.044 0.038 0.005 -0.019 -0.016
C45B 0.042 0.055 0.057 0.001 -0.020 -0.017
C46B 0.045 0.059 0.060 0.000 -0.022 -0.018
C47B 0.034 0.048 0.046 0.006 -0.014 -0.013
C48B 0.028 0.048 0.047 0.001 -0.012 -0.018
C49B 0.031 0.047 0.045 -0.006 -0.009 -0.011
C50B 0.029 0.045 0.045 -0.004 -0.011 -0.011
C51B 0.030 0.049 0.033 -0.005 -0.008 -0.016
C52B 0.018 0.064 0.023 0.002 0.004 -0.021
C53B 0.018 0.044 0.019 0.002 0.004 -0.019
C54B 0.032 0.030 0.024 -0.001 0.001 -0.017
C55B 0.033 0.029 0.023 0.001 -0.005 -0.015
C56B 0.039 0.029 0.026 0.002 0.002 -0.018
C57B 0.035 0.030 0.026 0.003 -0.004 -0.013
C58B 0.028 0.024 0.030 0.001 -0.006 -0.004
C59B 0.032 0.026 0.032 -0.001 -0.010 -0.010
C60B 0.039 0.026 0.035 0.005 -0.007 -0.009
C61B 0.024 0.026 0.026 -0.006 -0.009 -0.006
C62B 0.030 0.029 0.033 -0.002 -0.011 -0.010
F1 0.022 0.028 0.030 0.004 -0.007 -0.010
F2 0.019 0.021 0.031 0.004 -0.001 -0.002
F3 0.036 0.035 0.052 0.009 -0.015 -0.021
F4 0.034 0.025 0.040 0.008 -0.020 -0.013
F3B 0.038 0.065 0.046 0.003 -0.010 -0.018
F4B 0.038 0.053 0.036 -0.010 -0.006 -0.020
N1 0.015 0.022 0.028 0.005 -0.006 -0.003
N2 0.013 0.016 0.027 0.002 -0.004 -0.002
N3 0.027 0.024 0.037 0.015 -0.017 -0.014
N4 0.039 0.031 0.040 0.001 -0.010 -0.014
N3B 0.026 0.042 0.042 0.010 -0.018 -0.014
N4B 0.032 0.035 0.028 -0.002 -0.012 -0.013
O1 0.016 0.024 0.026 0.003 -0.004 -0.004
O2 0.015 0.022 0.027 0.004 -0.003 -0.004
O3 0.027 0.025 0.039 0.011 -0.019 -0.012
O4 0.030 0.025 0.043 0.005 -0.020 -0.008
O3B 0.033 0.057 0.040 -0.006 -0.014 -0.010
O4B 0.030 0.048 0.043 -0.007 -0.012 -0.011

loop_
_atom_type_symbol
_atom_type_description
_atom_type_scat_dispersion_real
_atom_type_scat_dispersion_imag
_atom_type_scat_source
C C 0.0033 0.0016 'International Tables Vol C Tables 4.2.6.8 and 6.1.1.4'
H H 0.0000 0.0000 'International Tables Vol C Tables 4.2.6.8 and 6.1.1.4'
B B 0.0013 0.0007 'International Tables Vol C Tables 4.2.6.8 and 6.1.1.4'
F F 0.0171 0.0103 'International Tables Vol C Tables 4.2.6.8 and 6.1.1.4'
N N 0.0061 0.0033 'International Tables Vol C Tables 4.2.6.8 and 6.1.1.4'
O O 0.0106 0.0060 'International Tables Vol C Tables 4.2.6.8 and 6.1.1.4'

loop_
_geom_angle_atom_site_label_1
_geom_angle_atom_site_label_2
_geom_angle_atom_site_label_3
_geom_angle
_geom_angle_site_symmetry_1
_geom_angle_site_symmetry_3
_geom_angle_publ_flag
F2 B1 F1 109.5(3) . . ?
F2 B1 O2 110.2(3) . . ?
F1 B1 O2 109.4(3) . . ?
F2 B1 O1 107.3(3) . . ?
F1 B1 O1 108.8(3) . . ?
O2 B1 O1 111.6(3) . . ?
F3 B2 F4 108.9(7) . . ?
F3 B2 O3 111.5(6) . . ?
F4 B2 O3 108.6(6) . . ?
F3 B2 O4 110.0(7) . . ?
F4 B2 O4 106.0(6) . . ?
O3 B2 O4 111.6(7) . . ?
F3B B2B F4B 109.3(8) . . ?
F3B B2B O4B 110.5(9) . . ?
F4B B2B O4B 107.5(8) . . ?
F3B B2B O3B 109.6(8) . . ?
F4B B2B O3B 108.3(9) . . ?
O4B B2B O3B 111.5(7) . . ?
C2 C1 H32 176(2) . . ?
C1 C2 C3 179.1(4) . . ?
C8 C3 C4 118.6(3) . . ?
C8 C3 C2 120.6(3) . . ?
C4 C3 C2 120.7(3) . . ?
C5 C4 C3 120.4(3) . . ?
C5 C4 H1 118(2) . . ?
C3 C4 H1 122(2) . . ?
C4 C5 C6 120.8(3) . . ?
C4 C5 H2 120(2) . . ?
C6 C5 H2 119(2) . . ?
C7 C6 C5 118.3(3) . . ?
C7 C6 C9 120.8(3) . . ?
C5 C6 C9 120.9(3) . . ?
C8 C7 C6 121.2(3) . . ?
C8 C7 H3 120(2) . . ?
C6 C7 H3 119(2) . . ?
C7 C8 C3 120.7(3) . . ?
C7 C8 H4 118(2) . . ?
C3 C8 H4 122(2) . . ?
N1 C9 C10 107.8(3) . . ?
N1 C9 C6 120.0(3) . . ?
C10 C9 C6 132.2(3) . . ?
C9 C10 C11 107.6(3) . . ?
C9 C10 C28 128.0(3) . . ?
C11 C10 C28 124.4(3) . . ?
C12 C11 C10 107.3(3) . . ?
C12 C11 C30 127.1(3) . . ?
C10 C11 C30 125.5(3) . . ?
N1 C12 C11 106.9(3) . . ?
N1 C12 C13 119.0(3) . . ?
C11 C12 C13 134.0(3) . . ?
O1 C13 C14 120.3(3) . . ?
O1 C13 C12 114.4(3) . . ?
C14 C13 C12 125.3(3) . . ?
C13 C14 C15 120.6(3) . . ?
C13 C14 H5 119.4(19) . . ?
C15 C14 H5 119.7(19) . . ?
O2 C15 C14 120.0(3) . . ?
O2 C15 C16 115.0(3) . . ?
C14 C15 C16 125.1(3) . . ?
N2 C16 C17 106.9(3) . . ?
N2 C16 C15 119.7(3) . . ?
C17 C16 C15 133.4(3) . . ?
C16 C17 C18 107.3(3) . . ?
C16 C17 C32 128.1(3) . . ?
C18 C17 C32 124.5(3) . . ?
C17 C18 C19 107.7(3) . . ?
C17 C18 C34 122.8(3) . . ?
C19 C18 C34 129.4(3) . . ?
N2 C19 C18 106.8(3) . . ?
N2 C19 C20 121.3(3) . . ?
C18 C19 C20 131.9(3) . . ?
C21 C20 C25 116.6(3) . . ?
C21 C20 C19 121.0(3) . . ?
C25 C20 C19 122.4(3) . . ?
C22 C21 C20 121.5(3) . . ?
C22 C21 H6 117(2) . . ?
C20 C21 H6 121(2) . . ?
C21 C22 C23 121.3(3) . . ?
C21 C22 H7 119(2) . . ?
C23 C22 H7 120(2) . . ?
C22 C23 C24 118.0(3) . . ?
C22 C23 C26 122.0(3) . . ?
C24 C23 C26 119.9(3) . . ?
C25 C24 C23 120.2(3) . . ?
C25 C24 H8 123(2) . . ?
C23 C24 H8 117(2) . . ?
C24 C25 C20 122.3(3) . . ?
C24 C25 H9 119(2) . . ?
C20 C25 H9 119(2) . . ?
C27 C26 C23 178.5(4) . . ?
C26 C27 H33 178(3) . . ?
C10 C28 C29 116.2(3) . . ?
C10 C28 H12 111(2) . . ?
C29 C28 H12 107(2) . . ?
C10 C28 H13 112(2) . . ?
C29 C28 H13 104(2) . . ?
H12 C28 H13 107(3) . . ?
C28 C29 H14 110(2) . . ?
C28 C29 H15 112(2) . . ?
H14 C29 H15 109(3) . . ?
C28 C29 H16 110(3) . . ?
H14 C29 H16 107(3) . . ?
H15 C29 H16 109(4) . . ?
C11 C30 C31 113.3(3) . . ?
C11 C30 H17 111.9(19) . . ?
C31 C30 H17 108.8(19) . . ?
C11 C30 H18 105.8(19) . . ?
C31 C30 H18 110(2) . . ?
H17 C30 H18 106(3) . . ?
C30 C31 H19 107(2) . . ?
C30 C31 H20 113(2) . . ?
H19 C31 H20 108(3) . . ?
C30 C31 H21 106(2) . . ?
H19 C31 H21 111(3) . . ?
H20 C31 H21 112(3) . . ?
C17 C32 C33 113.7(3) . . ?
C17 C32 H22 107.9(19) . . ?
C33 C32 H22 109.8(19) . . ?
C17 C32 H23 109.4(19) . . ?
C33 C32 H23 106.6(19) . . ?
H22 C32 H23 109(3) . . ?
C32 C33 H24 111(2) . . ?
C32 C33 H25 111(2) . . ?
H24 C33 H25 109(3) . . ?
C32 C33 H26 108(2) . . ?
H24 C33 H26 105(3) . . ?
H25 C33 H26 112(3) . . ?
C18 C34 C35 113.0(3) . . ?
C18 C34 H27 106.5(18) . . ?
C35 C34 H27 108.3(19) . . ?
C18 C34 H28 113(2) . . ?
C35 C34 H28 110(2) . . ?
H27 C34 H28 106(3) . . ?
C34 C35 H29 109(2) . . ?
C34 C35 H30 112(2) . . ?
H29 C35 H30 112(3) . . ?
C34 C35 H31 110(2) . . ?
H29 C35 H31 114(3) . . ?
H30 C35 H31 100(3) . . ?
C37 C36 H36 165(9) . . ?
C37 C36 H36B 150(7) . . ?
H36 C36 H36B 44(8) . . ?
C36 C37 C38 176.2(16) . . ?
C37 C38 C39 118.4(11) . . ?
C37 C38 C43 128.0(12) . . ?
C39 C38 C43 112.4(10) . . ?
C38 C39 C40 121.7(9) . . ?
C38 C39 H63 119.1 . . ?
C40 C39 H63 119.1 . . ?
C41 C40 C39 120.9(8) . . ?
C41 C40 H64 119.5 . . ?
C39 C40 H64 119.5 . . ?
C42 C41 C40 115.1(8) . . ?
C42 C41 C44 124.2(8) . . ?
C40 C41 C44 120.5(7) . . ?
C43 C42 C41 122.1(10) . . ?
C43 C42 H65 119.0 . . ?
C41 C42 H65 119.0 . . ?
C42 C43 C38 126.0(11) . . ?
C42 C43 H66 117.0 . . ?
C38 C43 H66 117.0 . . ?
N3 C44 C45 106.6(7) . . ?
N3 C44 C41 122.4(7) . . ?
C45 C44 C41 130.9(7) . . ?
C46 C45 C44 108.5(7) . . ?
C46 C45 C63 124.3(7) . . ?
C44 C45 C63 126.8(7) . . ?
C45 C46 C47 106.7(7) . . ?
C45 C46 C65 126.2(7) . . ?
C47 C46 C65 127.1(7) . . ?
C48 C47 N3 120.7(7) . . ?
C48 C47 C46 132.9(7) . . ?
N3 C47 C46 106.4(6) . . ?
O3 C48 C47 114.7(7) . . ?
O3 C48 C49 119.1(6) . . ?
C47 C48 C49 126.2(7) . . ?
C50 C49 C48 120.6(7) . . ?
C50 C49 H115 119.7 . . ?
C48 C49 H115 119.7 . . ?
O4 C50 C49 121.6(7) . . ?
O4 C50 C51 113.0(7) . . ?
C49 C50 C51 125.4(8) . . ?
N4 C51 C52 107.6(7) . . ?
N4 C51 C50 118.4(7) . . ?
C52 C51 C50 133.8(9) . . ?
C58 C61 C62 171.6(10) . . ?
C56 C57 C58 119.1(8) . . ?
C56 C57 H119 120.5 . . ?
C58 C57 H119 120.5 . . ?
C59 C58 C61 122.1(9) . . ?
C59 C58 C57 119.1(7) . . ?
C61 C58 C57 118.0(8) . . ?
C55 C60 C59 122.5(8) . . ?
C55 C60 H68 118.8 . . ?
C59 C60 H68 118.8 . . ?
C55 C60 H60B 109(5) . . ?
C59 C60 H60B 112(5) . . ?
H68 C60 H60B 43.1 . . ?
C61 C62 H62 176(6) . . ?
C61 C62 H62B 154(6) . . ?
H62 C62 H62B 26(9) . . ?
C58 C59 C60 119.7(8) . . ?
C58 C59 H69 120.2 . . ?
C60 C59 H69 120.2 . . ?
C58 C59 H59B 107(4) . . ?
C60 C59 H59B 126(4) . . ?
H69 C59 H59B 28.1 . . ?
C57 C56 C55 121.7(8) . . ?
C57 C56 H120 119.1 . . ?
C55 C56 H120 119.1 . . ?
C60 C55 C56 116.8(7) . . ?
C60 C55 C54 121.8(7) . . ?
C56 C55 C54 121.3(7) . . ?
N4 C54 C53 105.7(7) . . ?
N4 C54 C55 123.6(7) . . ?
C53 C54 C55 130.4(8) . . ?
C53 C52 C51 106.3(8) . . ?
C53 C52 C67 126.0(9) . . ?
C51 C52 C67 127.7(9) . . ?
C52 C53 C54 108.9(8) . . ?
C52 C53 C69 126.3(9) . . ?
C54 C53 C69 124.5(8) . . ?
C64 C63 C45 123.8(9) . . ?
C64 C63 H71 106.4 . . ?
C45 C63 H71 106.4 . . ?
C64 C63 H72 106.4 . . ?
C45 C63 H72 106.4 . . ?
H71 C63 H72 106.5 . . ?
C46 C65 C66 113.0(7) . . ?
C46 C65 H76 109.0 . . ?
C66 C65 H76 109.0 . . ?
C46 C65 H77 109.0 . . ?
C66 C65 H77 109.0 . . ?
H76 C65 H77 107.8 . . ?
C52 C67 C68 104.2(9) . . ?
C52 C67 H81 110.9 . . ?
C68 C67 H81 110.9 . . ?
C52 C67 H82 110.9 . . ?
C68 C67 H82 110.9 . . ?
H81 C67 H82 108.9 . . ?
C70 C69 C53 110.6(11) . . ?
C70 C69 H86 109.5 . . ?
C53 C69 H86 109.5 . . ?
C70 C69 H87 109.5 . . ?
C53 C69 H87 109.5 . . ?
H86 C69 H87 108.1 . . ?
C67B C68B H91 109.5 . . ?
C67B C68B H92 109.5 . . ?
H91 C68B H92 109.5 . . ?
C67B C68B H93 109.5 . . ?
H91 C68B H93 109.5 . . ?
H92 C68B H93 109.5 . . ?
C68B C67B C52B 117.9(9) . . ?
C68B C67B H94 107.8 . . ?
C52B C67B H94 107.8 . . ?
C68B C67B H95 107.8 . . ?
C52B C67B H95 107.8 . . ?
H94 C67B H95 107.2 . . ?
C53B C69B C70B 115.4(7) . . ?
C53B C69B H96 108.4 . . ?
C70B C69B H96 108.4 . . ?
C53B C69B H97 108.4 . . ?
C70B C69B H97 108.4 . . ?
H96 C69B H97 107.5 . . ?
C69B C70B H98 109.5 . . ?
C69B C70B H99 109.5 . . ?
H98 C70B H99 109.5 . . ?
C69B C70B H100 109.5 . . ?
H98 C70B H100 109.5 . . ?
H99 C70B H100 109.5 . . ?
C45B C63B C64B 100.0(8) . . ?
C45B C63B H101 111.8 . . ?
C64B C63B H101 111.8 . . ?
C45B C63B H102 111.8 . . ?
C64B C63B H102 111.8 . . ?
H101 C63B H102 109.5 . . ?
C66B C65B C46B 104.1(9) . . ?
C66B C65B H103 110.9 . . ?
C46B C65B H103 110.9 . . ?
C66B C65B H104 110.9 . . ?
C46B C65B H104 110.9 . . ?
H103 C65B H104 109.0 . . ?
C63B C64B H105 109.5 . . ?
C63B C64B H106 109.5 . . ?
H105 C64B H106 109.5 . . ?
C63B C64B H107 109.5 . . ?
H105 C64B H107 109.5 . . ?
H106 C64B H107 109.5 . . ?
C65B C66B H108 109.5 . . ?
C65B C66B H109 109.5 . . ?
H108 C66B H109 109.5 . . ?
C65B C66B H110 109.5 . . ?
H108 C66B H110 109.5 . . ?
H109 C66B H110 109.5 . . ?
C37B C36B H36 127(9) . . ?
C37B C36B H36B 173(8) . . ?
H36 C36B H36B 53(9) . . ?
C36B C37B C38B 172.8(12) . . ?
C43B C38B C39B 121.6(10) . . ?
C43B C38B C37B 113.8(11) . . ?
C39B C38B C37B 121.7(10) . . ?
C40B C39B C38B 121.0(9) . . ?
C40B C39B H111 119.5 . . ?
C38B C39B H111 119.5 . . ?
C39B C40B C41B 122.0(9) . . ?
C39B C40B H112 119.0 . . ?
C41B C40B H112 119.0 . . ?
C40B C41B C42B 116.2(8) . . ?
C40B C41B C44B 121.2(8) . . ?
C42B C41B C44B 121.6(8) . . ?
C41B C42B C43B 123.1(8) . . ?
C41B C42B H113 118.4 . . ?
C43B C42B H113 118.4 . . ?
C38B C43B C42B 113.1(10) . . ?
C38B C43B H114 123.4 . . ?
C42B C43B H114 123.4 . . ?
N3B C44B C45B 105.7(8) . . ?
N3B C44B C41B 122.0(8) . . ?
C45B C44B C41B 132.2(8) . . ?
C44B C45B C46B 109.2(8) . . ?
C44B C45B C63B 128.6(9) . . ?
C46B C45B C63B 122.1(9) . . ?
C47B C46B C45B 105.4(9) . . ?
C47B C46B C65B 129.6(9) . . ?
C45B C46B C65B 125.0(9) . . ?
N3B C47B C46B 108.1(8) . . ?
N3B C47B C48B 120.6(8) . . ?
C46B C47B C48B 131.3(9) . . ?
O3B C48B C49B 123.3(8) . . ?
O3B C48B C47B 110.5(8) . . ?
C49B C48B C47B 125.8(8) . . ?
C48B C49B C50B 120.2(8) . . ?
C48B C49B H116 119.9 . . ?
C50B C49B H116 119.9 . . ?
O4B C50B C51B 117.3(9) . . ?
O4B C50B C49B 117.3(8) . . ?
C51B C50B C49B 125.3(8) . . ?
C52B C51B N4B 107.5(7) . . ?
C52B C51B C50B 135.5(9) . . ?
N4B C51B C50B 116.9(8) . . ?
C51B C52B C53B 107.3(7) . . ?
C51B C52B C67B 125.9(8) . . ?
C53B C52B C67B 126.6(7) . . ?
C54B C53B C52B 108.8(7) . . ?
C54B C53B C69B 126.1(7) . . ?
C52B C53B C69B 125.0(7) . . ?
C53B C54B N4B 106.4(7) . . ?
C53B C54B C55B 131.7(7) . . ?
N4B C54B C55B 121.9(7) . . ?
C56B C55B C60B 117.8(7) . . ?
C56B C55B C54B 123.7(8) . . ?
C60B C55B C54B 118.3(7) . . ?
C57B C56B C55B 122.0(8) . . ?
C57B C56B H121 119.0 . . ?
C55B C56B H121 119.0 . . ?
C56B C57B C58B 121.2(8) . . ?
C56B C57B H122 119.4 . . ?
C58B C57B H122 119.4 . . ?
C57B C58B C59B 116.5(9) . . ?
C57B C58B C61B 124.7(9) . . ?
C59B C58B C61B 118.5(10) . . ?
C60B C59B C58B 121.4(9) . . ?
C60B C59B H59B 121(4) . . ?
C58B C59B H59B 118(4) . . ?
C59B C60B C55B 120.4(8) . . ?
C59B C60B H60B 123(5) . . ?
C55B C60B H60B 116(5) . . ?
C62B C61B C58B 170.7(15) . . ?
C61B C62B H62 164(4) . . ?
C61B C62B H62B 176(6) . . ?
H62 C62B H62B 18(8) . . ?
C9 N1 C12 110.2(3) . . ?
C9 N1 H10 128(2) . . ?
C12 N1 H10 119(2) . . ?
C19 N2 C16 111.2(3) . . ?
C19 N2 H11 128(2) . . ?
C16 N2 H11 121(2) . . ?
C44 N3 C47 111.8(6) . . ?
C44 N3 H3A 127(7) . . ?
C47 N3 H3A 121(7) . . ?
C54 N4 C51 111.2(7) . . ?
C54 N4 H4A 130(6) . . ?
C51 N4 H4A 119(6) . . ?
C47B N3B C44B 111.5(7) . . ?
C47B N3B H3A 141(4) . . ?
C44B N3B H3A 104(4) . . ?
C47B N3B H117 124.2 . . ?
C44B N3B H117 124.2 . . ?
H3A N3B H117 24.1 . . ?
C54B N4B C51B 109.6(7) . . ?
C54B N4B H4A 144(4) . . ?
C51B N4B H4A 106(4) . . ?
C54B N4B H118 125.2 . . ?
C51B N4B H118 125.2 . . ?
H4A N4B H118 19.1 . . ?
C13 O1 B1 119.7(3) . . ?
C15 O2 B1 120.9(3) . . ?
C48 O3 B2 121.2(6) . . ?
C50 O4 B2 118.2(6) . . ?
C48B O3B B2B 119.0(7) . . ?
C50B O4B B2B 124.9(8) . . ?

loop_
_geom_bond_atom_site_label_1
_geom_bond_atom_site_label_2
_geom_bond_distance
_geom_bond_site_symmetry_2
_geom_bond_publ_flag
B1 F2 1.377(4) . ?
B1 F1 1.390(4) . ?
B1 O2 1.461(4) . ?
B1 O1 1.484(4) . ?
B2 F3 1.390(9) . ?
B2 F4 1.392(11) . ?
B2 O3 1.446(10) . ?
B2 O4 1.478(11) . ?
B2B F3B 1.347(13) . ?
B2B F4B 1.387(13) . ?
B2B O4B 1.453(12) . ?
B2B O3B 1.496(11) . ?
C1 C2 1.184(5) . ?
C1 H32 1.01(4) . ?
C2 C3 1.437(5) . ?
C3 C8 1.388(5) . ?
C3 C4 1.396(5) . ?
C4 C5 1.385(5) . ?
C4 H1 0.97(4) . ?
C5 C6 1.392(5) . ?
C5 H2 1.00(3) . ?
C6 C7 1.391(5) . ?
C6 C9 1.463(5) . ?
C7 C8 1.373(5) . ?
C7 H3 0.90(4) . ?
C8 H4 0.92(4) . ?
C9 N1 1.357(4) . ?
C9 C10 1.389(5) . ?
C10 C11 1.409(5) . ?
C10 C28 1.509(5) . ?
C11 C12 1.397(5) . ?
C11 C30 1.492(5) . ?
C12 N1 1.380(4) . ?
C12 C13 1.428(5) . ?
C13 O1 1.326(4) . ?
C13 C14 1.383(5) . ?
C14 C15 1.393(5) . ?
C14 H5 1.00(3) . ?
C15 O2 1.321(4) . ?
C15 C16 1.418(5) . ?
C16 N2 1.376(4) . ?
C16 C17 1.406(5) . ?
C17 C18 1.407(5) . ?
C17 C32 1.504(5) . ?
C18 C19 1.413(5) . ?
C18 C34 1.495(5) . ?
C19 N2 1.361(4) . ?
C19 C20 1.460(5) . ?
C20 C21 1.396(5) . ?
C20 C25 1.399(5) . ?
C21 C22 1.379(5) . ?
C21 H6 0.98(4) . ?
C22 C23 1.392(5) . ?
C22 H7 0.93(4) . ?
C23 C24 1.393(5) . ?
C23 C26 1.441(5) . ?
C24 C25 1.382(5) . ?
C24 H8 1.06(3) . ?
C25 H9 0.95(4) . ?
C26 C27 1.173(5) . ?
C27 H33 0.87(4) . ?
C28 C29 1.517(6) . ?
C28 H12 0.98(4) . ?
C28 H13 1.00(4) . ?
C29 H14 1.03(4) . ?
C29 H15 1.02(4) . ?
C29 H16 0.91(4) . ?
C30 C31 1.528(5) . ?
C30 H17 1.02(3) . ?
C30 H18 0.99(4) . ?
C31 H19 1.08(4) . ?
C31 H20 1.08(4) . ?
C31 H21 1.03(4) . ?
C32 C33 1.526(5) . ?
C32 H22 0.99(3) . ?
C32 H23 1.03(3) . ?
C33 H24 0.92(4) . ?
C33 H25 1.04(4) . ?
C33 H26 0.97(4) . ?
C34 C35 1.530(5) . ?
C34 H27 1.03(4) . ?
C34 H28 0.98(4) . ?
C35 H29 1.08(4) . ?
C35 H30 1.04(4) . ?
C35 H31 1.09(4) . ?
C36 C37 1.062(18) . ?
C36 H36 0.88(13) . ?
C36 H36B 1.19(11) . ?
C37 C38 1.226(17) . ?
C38 C39 1.339(14) . ?
C38 C43 1.432(15) . ?
C39 C40 1.383(12) . ?
C39 H63 0.9500 . ?
C40 C41 1.382(12) . ?
C40 H64 0.9500 . ?
C41 C42 1.380(13) . ?
C41 C44 1.461(12) . ?
C42 C43 1.214(14) . ?
C42 H65 0.9500 . ?
C43 H66 0.9500 . ?
C44 N3 1.347(9) . ?
C44 C45 1.419(11) . ?
C45 C46 1.413(11) . ?
C45 C63 1.525(11) . ?
C46 C47 1.420(10) . ?
C46 C65 1.495(11) . ?
C47 C48 1.395(10) . ?
C47 N3 1.395(10) . ?
C48 O3 1.338(9) . ?
C48 C49 1.395(11) . ?
C49 C50 1.345(11) . ?
C49 H115 0.9500 . ?
C50 O4 1.338(10) . ?
C50 C51 1.436(11) . ?
C51 N4 1.358(12) . ?
C51 C52 1.395(14) . ?
C61 C58 1.404(11) . ?
C61 C62 1.456(11) . ?
C57 C56 1.374(12) . ?
C57 C58 1.407(14) . ?
C57 H119 0.9500 . ?
C58 C59 1.361(12) . ?
C60 C55 1.375(11) . ?
C60 C59 1.378(11) . ?
C60 H68 0.9500 . ?
C60 H60B 1.01(8) . ?
C62 H62 0.97(9) . ?
C62 H62B 0.79(12) . ?
C59 H69 0.9500 . ?
C59 H59B 1.12(8) . ?
C56 C55 1.392(12) . ?
C56 H120 0.9500 . ?
C55 C54 1.474(11) . ?
C54 N4 1.341(10) . ?
C54 C53 1.413(12) . ?
C52 C53 1.378(13) . ?
C52 C67 1.545(14) . ?
C53 C69 1.465(14) . ?
C63 C64 1.508(17) . ?
C63 H71 0.9900 . ?
C63 H72 0.9900 . ?
C64 H73 0.9800 . ?
C64 H74 0.9800 . ?
C64 H75 0.9800 . ?
C65 C66 1.600(12) . ?
C65 H76 0.9900 . ?
C65 H77 0.9900 . ?
C66 H78 0.9800 . ?
C66 H79 0.9800 . ?
C66 H80 0.9800 . ?
C67 C68 1.769(18) . ?
C67 H81 0.9900 . ?
C67 H82 0.9900 . ?
C68 H83 0.9800 . ?
C68 H84 0.9800 . ?
C68 H85 0.9800 . ?
C69 C70 1.369(16) . ?
C69 H86 0.9900 . ?
C69 H87 0.9900 . ?
C70 H88 0.9800 . ?
C70 H89 0.9800 . ?
C70 H90 0.9800 . ?
C68B C67B 1.347(15) . ?
C68B H91 0.9800 . ?
C68B H92 0.9800 . ?
C68B H93 0.9800 . ?
C67B C52B 1.496(11) . ?
C67B H94 0.9900 . ?
C67B H95 0.9900 . ?
C69B C53B 1.431(11) . ?
C69B C70B 1.549(14) . ?
C69B H96 0.9900 . ?
C69B H97 0.9900 . ?
C70B H98 0.9800 . ?
C70B H99 0.9800 . ?
C70B H100 0.9800 . ?
C63B C45B 1.536(14) . ?
C63B C64B 1.659(16) . ?
C63B H101 0.9900 . ?
C63B H102 0.9900 . ?
C65B C66B 1.442(15) . ?
C65B C46B 1.563(15) . ?
C65B H103 0.9900 . ?
C65B H104 0.9900 . ?
C64B H105 0.9800 . ?
C64B H106 0.9800 . ?
C64B H107 0.9800 . ?
C66B H108 0.9800 . ?
C66B H109 0.9800 . ?
C66B H110 0.9800 . ?
C36B C37B 1.233(19) . ?
C36B H36 1.00(13) . ?
C36B H36B 0.83(12) . ?
C37B C38B 1.618(18) . ?
C38B C43B 1.374(15) . ?
C38B C39B 1.428(16) . ?
C39B C40B 1.360(13) . ?
C39B H111 0.9500 . ?
C40B C41B 1.401(13) . ?
C40B H112 0.9500 . ?
C41B C42B 1.406(13) . ?
C41B C44B 1.471(12) . ?
C42B C43B 1.511(15) . ?
C42B H113 0.9500 . ?
C43B H114 0.9500 . ?
C44B N3B 1.376(11) . ?
C44B C45B 1.397(13) . ?
C45B C46B 1.420(14) . ?
C46B C47B 1.411(13) . ?
C47B N3B 1.352(12) . ?
C47B C48B 1.458(12) . ?
C48B O3B 1.334(10) . ?
C48B C49B 1.347(13) . ?
C49B C50B 1.441(13) . ?
C49B H116 0.9500 . ?
C50B O4B 1.313(11) . ?
C50B C51B 1.391(12) . ?
C51B C52B 1.343(12) . ?
C51B N4B 1.382(12) . ?
C52B C53B 1.409(10) . ?
C53B C54B 1.355(11) . ?
C54B N4B 1.371(10) . ?
C54B C55B 1.467(11) . ?
C55B C56B 1.373(12) . ?
C55B C60B 1.400(12) . ?
C56B C57B 1.366(13) . ?
C56B H121 0.9500 . ?
C57B C58B 1.383(15) . ?
C57B H122 0.9500 . ?
C58B C59B 1.418(14) . ?
C58B C61B 1.474(13) . ?
C59B C60B 1.365(12) . ?
C59B H59B 1.03(8) . ?
C60B H60B 0.98(8) . ?
C61B C62B 0.895(10) . ?
C62B H62 1.24(9) . ?
C62B H62B 1.01(12) . ?
N1 H10 0.85(4) . ?
N2 H11 0.89(3) . ?
N3 H3A 0.65(7) . ?
N4 H4A 0.76(8) . ?
N3B H3A 1.09(7) . ?
N3B H117 0.8800 . ?
N4B H4A 1.07(8) . ?
N4B H118 0.8800 . ?

loop_
_geom_torsion_atom_site_label_1
_geom_torsion_atom_site_label_2
_geom_torsion_atom_site_label_3
_geom_torsion_atom_site_label_4
_geom_torsion
_geom_torsion_site_symmetry_1
_geom_torsion_site_symmetry_2
_geom_torsion_site_symmetry_3
_geom_torsion_site_symmetry_4
_geom_torsion_publ_flag
C1 C2 C3 C8 -20(26) . . . . ?
C1 C2 C3 C4 161(26) . . . . ?
C8 C3 C4 C5 -0.3(5) . . . . ?
C2 C3 C4 C5 178.7(3) . . . . ?
C3 C4 C5 C6 0.3(5) . . . . ?
C4 C5 C6 C7 0.0(5) . . . . ?
C4 C5 C6 C9 177.8(3) . . . . ?
C5 C6 C7 C8 -0.4(5) . . . . ?
C9 C6 C7 C8 -178.2(3) . . . . ?
C6 C7 C8 C3 0.4(5) . . . . ?
C4 C3 C8 C7 -0.1(5) . . . . ?
C2 C3 C8 C7 -179.1(3) . . . . ?
C7 C6 C9 N1 39.7(5) . . . . ?
C5 C6 C9 N1 -138.0(3) . . . . ?
C7 C6 C9 C10 -139.8(4) . . . . ?
C5 C6 C9 C10 42.6(5) . . . . ?
N1 C9 C10 C11 2.7(4) . . . . ?
C6 C9 C10 C11 -177.8(3) . . . . ?
N1 C9 C10 C28 -176.4(3) . . . . ?
C6 C9 C10 C28 3.1(6) . . . . ?
C9 C10 C11 C12 0.0(4) . . . . ?
C28 C10 C11 C12 179.1(3) . . . . ?
C9 C10 C11 C30 -177.9(3) . . . . ?
C28 C10 C11 C30 1.2(5) . . . . ?
C10 C11 C12 N1 -2.6(4) . . . . ?
C30 C11 C12 N1 175.2(3) . . . . ?
C10 C11 C12 C13 174.3(3) . . . . ?
C30 C11 C12 C13 -7.9(6) . . . . ?
N1 C12 C13 O1 -14.6(4) . . . . ?
C11 C12 C13 O1 168.8(3) . . . . ?
N1 C12 C13 C14 162.3(3) . . . . ?
C11 C12 C13 C14 -14.3(6) . . . . ?
O1 C13 C14 C15 5.3(5) . . . . ?
C12 C13 C14 C15 -171.4(3) . . . . ?
C13 C14 C15 O2 -7.1(5) . . . . ?
C13 C14 C15 C16 173.2(3) . . . . ?
O2 C15 C16 N2 -11.3(4) . . . . ?
C14 C15 C16 N2 168.5(3) . . . . ?
O2 C15 C16 C17 170.4(3) . . . . ?
C14 C15 C16 C17 -9.9(6) . . . . ?
N2 C16 C17 C18 -1.7(3) . . . . ?
C15 C16 C17 C18 176.8(3) . . . . ?
N2 C16 C17 C32 174.3(3) . . . . ?
C15 C16 C17 C32 -7.2(6) . . . . ?
C16 C17 C18 C19 1.5(3) . . . . ?
C32 C17 C18 C19 -174.6(3) . . . . ?
C16 C17 C18 C34 -176.2(3) . . . . ?
C32 C17 C18 C34 7.7(5) . . . . ?
C17 C18 C19 N2 -0.7(3) . . . . ?
C34 C18 C19 N2 176.8(3) . . . . ?
C17 C18 C19 C20 177.3(3) . . . . ?
C34 C18 C19 C20 -5.2(6) . . . . ?
N2 C19 C20 C21 -3.0(5) . . . . ?
C18 C19 C20 C21 179.2(3) . . . . ?
N2 C19 C20 C25 176.3(3) . . . . ?
C18 C19 C20 C25 -1.5(5) . . . . ?
C25 C20 C21 C22 0.2(5) . . . . ?
C19 C20 C21 C22 179.6(3) . . . . ?
C20 C21 C22 C23 -0.6(6) . . . . ?
C21 C22 C23 C24 0.6(5) . . . . ?
C21 C22 C23 C26 -177.5(3) . . . . ?
C22 C23 C24 C25 -0.2(5) . . . . ?
C26 C23 C24 C25 178.0(3) . . . . ?
C23 C24 C25 C20 -0.2(5) . . . . ?
C21 C20 C25 C24 0.2(5) . . . . ?
C19 C20 C25 C24 -179.2(3) . . . . ?
C22 C23 C26 C27 136(16) . . . . ?
C24 C23 C26 C27 -42(16) . . . . ?
C9 C10 C28 C29 47.3(5) . . . . ?
C11 C10 C28 C29 -131.6(4) . . . . ?
C12 C11 C30 C31 101.6(4) . . . . ?
C10 C11 C30 C31 -81.0(4) . . . . ?
C16 C17 C32 C33 98.8(4) . . . . ?
C18 C17 C32 C33 -85.9(4) . . . . ?
C17 C18 C34 C35 99.3(4) . . . . ?
C19 C18 C34 C35 -77.8(5) . . . . ?
C36 C37 C38 C39 -87(24) . . . . ?
C36 C37 C38 C43 106(23) . . . . ?
C37 C38 C39 C40 -175.0(10) . . . . ?
C43 C38 C39 C40 -5.9(14) . . . . ?
C38 C39 C40 C41 -4.8(13) . . . . ?
C39 C40 C41 C42 8.7(12) . . . . ?
C39 C40 C41 C44 -176.4(7) . . . . ?
C40 C41 C42 C43 -1.0(15) . . . . ?
C44 C41 C42 C43 -175.6(10) . . . . ?
C41 C42 C43 C38 -11.3(19) . . . . ?
C37 C38 C43 C42 -177.6(13) . . . . ?
C39 C38 C43 C42 14.6(17) . . . . ?
C42 C41 C44 N3 17.9(13) . . . . ?
C40 C41 C44 N3 -156.4(7) . . . . ?
C42 C41 C44 C45 -159.0(9) . . . . ?
C40 C41 C44 C45 26.7(13) . . . . ?
N3 C44 C45 C46 0.7(8) . . . . ?
C41 C44 C45 C46 177.9(8) . . . . ?
N3 C44 C45 C63 -173.2(8) . . . . ?
C41 C44 C45 C63 4.1(13) . . . . ?
C44 C45 C46 C47 -1.3(8) . . . . ?
C63 C45 C46 C47 172.7(7) . . . . ?
C44 C45 C46 C65 -179.8(7) . . . . ?
C63 C45 C46 C65 -5.7(13) . . . . ?
C45 C46 C47 C48 -177.9(7) . . . . ?
C65 C46 C47 C48 0.6(13) . . . . ?
C45 C46 C47 N3 1.5(8) . . . . ?
C65 C46 C47 N3 179.9(7) . . . . ?
N3 C47 C48 O3 12.1(9) . . . . ?
C46 C47 C48 O3 -168.6(7) . . . . ?
N3 C47 C48 C49 -167.9(7) . . . . ?
C46 C47 C48 C49 11.4(13) . . . . ?
O3 C48 C49 C50 7.5(12) . . . . ?
C47 C48 C49 C50 -172.5(7) . . . . ?
C48 C49 C50 O4 -2.2(13) . . . . ?
C48 C49 C50 C51 175.7(8) . . . . ?
O4 C50 C51 N4 6.3(12) . . . . ?
C49 C50 C51 N4 -171.7(9) . . . . ?
O4 C50 C51 C52 -167.6(10) . . . . ?
C49 C50 C51 C52 14.4(17) . . . . ?
C62 C61 C58 C59 16(7) . . . . ?
C62 C61 C58 C57 -154(6) . . . . ?
C56 C57 C58 C59 10.7(13) . . . . ?
C56 C57 C58 C61 -179.3(8) . . . . ?
C61 C58 C59 C60 179.9(9) . . . . ?
C57 C58 C59 C60 -10.6(13) . . . . ?
C55 C60 C59 C58 2.7(12) . . . . ?
C58 C57 C56 C55 -2.8(12) . . . . ?
C59 C60 C55 C56 5.1(11) . . . . ?
C59 C60 C55 C54 -178.3(7) . . . . ?
C57 C56 C55 C60 -4.9(11) . . . . ?
C57 C56 C55 C54 178.5(7) . . . . ?
C60 C55 C54 N4 -117.3(10) . . . . ?
C56 C55 C54 N4 59.1(12) . . . . ?
C60 C55 C54 C53 54.5(13) . . . . ?
C56 C55 C54 C53 -129.1(11) . . . . ?
N4 C51 C52 C53 2.5(12) . . . . ?
C50 C51 C52 C53 176.8(10) . . . . ?
N4 C51 C52 C67 -176.4(10) . . . . ?
C50 C51 C52 C67 -2.1(18) . . . . ?
C51 C52 C53 C54 0.3(12) . . . . ?
C67 C52 C53 C54 179.3(10) . . . . ?
C51 C52 C53 C69 -174.6(11) . . . . ?
C67 C52 C53 C69 4.4(19) . . . . ?
N4 C54 C53 C52 -3.0(12) . . . . ?
C55 C54 C53 C52 -175.9(9) . . . . ?
N4 C54 C53 C69 172.0(11) . . . . ?
C55 C54 C53 C69 -0.9(18) . . . . ?
C46 C45 C63 C64 -87.8(12) . . . . ?
C44 C45 C63 C64 85.2(11) . . . . ?
C45 C46 C65 C66 86.7(9) . . . . ?
C47 C46 C65 C66 -91.4(9) . . . . ?
C53 C52 C67 C68 85.9(13) . . . . ?
C51 C52 C67 C68 -95.4(12) . . . . ?
C52 C53 C69 C70 -119.7(13) . . . . ?
C54 C53 C69 C70 66.2(15) . . . . ?
C36B C37B C38B C43B -165(9) . . . . ?
C36B C37B C38B C39B 34(10) . . . . ?
C43B C38B C39B C40B 5.7(18) . . . . ?
C37B C38B C39B C40B 165.3(10) . . . . ?
C38B C39B C40B C41B 8.7(16) . . . . ?
C39B C40B C41B C42B -8.5(14) . . . . ?
C39B C40B C41B C44B -177.4(9) . . . . ?
C40B C41B C42B C43B -4.9(14) . . . . ?
C44B C41B C42B C43B 164.0(9) . . . . ?
C39B C38B C43B C42B -17.3(16) . . . . ?
C37B C38B C43B C42B -178.3(9) . . . . ?
C41B C42B C43B C38B 17.4(15) . . . . ?
C40B C41B C44B N3B -165.9(8) . . . . ?
C42B C41B C44B N3B 25.7(14) . . . . ?
C40B C41B C44B C45B 19.0(17) . . . . ?
C42B C41B C44B C45B -149.3(11) . . . . ?
N3B C44B C45B C46B -0.3(12) . . . . ?
C41B C44B C45B C46B 175.4(10) . . . . ?
N3B C44B C45B C63B 178.8(10) . . . . ?
C41B C44B C45B C63B -5.6(19) . . . . ?
C64B C63B C45B C44B 56.5(14) . . . . ?
C64B C63B C45B C46B -124.5(11) . . . . ?
C44B C45B C46B C47B 1.7(13) . . . . ?
C63B C45B C46B C47B -177.4(10) . . . . ?
C44B C45B C46B C65B -175.3(10) . . . . ?
C63B C45B C46B C65B 5.6(18) . . . . ?
C66B C65B C46B C47B 94.5(13) . . . . ?
C66B C65B C46B C45B -89.3(13) . . . . ?
C45B C46B C47B N3B -2.6(12) . . . . ?
C65B C46B C47B N3B 174.3(10) . . . . ?
C45B C46B C47B C48B 176.2(10) . . . . ?
C65B C46B C47B C48B -6.9(19) . . . . ?
N3B C47B C48B O3B -0.1(13) . . . . ?
C46B C47B C48B O3B -178.7(10) . . . . ?
N3B C47B C48B C49B 172.2(10) . . . . ?
C46B C47B C48B C49B -6.5(18) . . . . ?
O3B C48B C49B C50B 2.5(15) . . . . ?
C47B C48B C49B C50B -168.8(10) . . . . ?
C48B C49B C50B O4B -4.0(15) . . . . ?
C48B C49B C50B C51B 174.3(10) . . . . ?
O4B C50B C51B C52B -179.0(11) . . . . ?
C49B C50B C51B C52B 3(2) . . . . ?
O4B C50B C51B N4B 1.2(14) . . . . ?
C49B C50B C51B N4B -177.0(10) . . . . ?
N4B C51B C52B C53B -5.7(11) . . . . ?
C50B C51B C52B C53B 174.5(11) . . . . ?
N4B C51B C52B C67B 178.6(9) . . . . ?
C50B C51B C52B C67B -1.2(19) . . . . ?
C68B C67B C52B C51B 75.9(14) . . . . ?
C68B C67B C52B C53B -98.9(11) . . . . ?
C51B C52B C53B C54B 5.4(10) . . . . ?
C67B C52B C53B C54B -178.9(8) . . . . ?
C51B C52B C53B C69B -176.9(9) . . . . ?
C67B C52B C53B C69B -1.2(14) . . . . ?
C70B C69B C53B C54B -93.2(10) . . . . ?
C70B C69B C53B C52B 89.5(10) . . . . ?
C52B C53B C54B N4B -2.9(9) . . . . ?
C69B C53B C54B N4B 179.5(8) . . . . ?
C52B C53B C54B C55B 179.4(8) . . . . ?
C69B C53B C54B C55B 1.7(14) . . . . ?
C53B C54B C55B C56B -111.0(11) . . . . ?
N4B C54B C55B C56B 71.5(11) . . . . ?
C53B C54B C55B C60B 64.1(12) . . . . ?
N4B C54B C55B C60B -113.4(9) . . . . ?
C60B C55B C56B C57B 2.6(12) . . . . ?
C54B C55B C56B C57B 177.7(7) . . . . ?
C55B C56B C57B C58B 4.4(13) . . . . ?
C56B C57B C58B C59B -9.5(13) . . . . ?
C56B C57B C58B C61B 176.9(9) . . . . ?
C57B C58B C59B C60B 8.0(13) . . . . ?
C61B C58B C59B C60B -177.9(9) . . . . ?
C58B C59B C60B C55B -1.4(13) . . . . ?
C56B C55B C60B C59B -4.0(12) . . . . ?
C54B C55B C60B C59B -179.3(7) . . . . ?
C57B C58B C61B C62B 1(10) . . . . ?
C59B C58B C61B C62B -173(9) . . . . ?
C10 C9 N1 C12 -4.4(4) . . . . ?
C6 C9 N1 C12 176.0(3) . . . . ?
C11 C12 N1 C9 4.4(4) . . . . ?
C13 C12 N1 C9 -173.1(3) . . . . ?
C18 C19 N2 C16 -0.4(3) . . . . ?
C20 C19 N2 C16 -178.6(3) . . . . ?
C17 C16 N2 C19 1.3(3) . . . . ?
C15 C16 N2 C19 -177.5(3) . . . . ?
C45 C44 N3 C47 0.3(8) . . . . ?
C41 C44 N3 C47 -177.3(7) . . . . ?
C48 C47 N3 C44 178.3(6) . . . . ?
C46 C47 N3 C44 -1.1(8) . . . . ?
C53 C54 N4 C51 4.7(11) . . . . ?
C55 C54 N4 C51 178.2(8) . . . . ?
C52 C51 N4 C54 -4.6(11) . . . . ?
C50 C51 N4 C54 -180.0(8) . . . . ?
C46B C47B N3B C44B 2.5(11) . . . . ?
C48B C47B N3B C44B -176.4(8) . . . . ?
C45B C44B N3B C47B -1.4(11) . . . . ?
C41B C44B N3B C47B -177.6(9) . . . . ?
C53B C54B N4B C51B -0.7(10) . . . . ?
C55B C54B N4B C51B 177.4(8) . . . . ?
C52B C51B N4B C54B 4.1(11) . . . . ?
C50B C51B N4B C54B -176.1(8) . . . . ?
C14 C13 O1 B1 13.9(4) . . . . ?
C12 C13 O1 B1 -169.0(3) . . . . ?
F2 B1 O1 C13 -150.0(3) . . . . ?
F1 B1 O1 C13 91.6(3) . . . . ?
O2 B1 O1 C13 -29.1(4) . . . . ?
C14 C15 O2 B1 -10.9(4) . . . . ?
C16 C15 O2 B1 168.8(3) . . . . ?
F2 B1 O2 C15 146.8(3) . . . . ?
F1 B1 O2 C15 -92.7(3) . . . . ?
O1 B1 O2 C15 27.7(4) . . . . ?
C47 C48 O3 B2 -171.3(6) . . . . ?
C49 C48 O3 B2 8.8(10) . . . . ?
F3 B2 O3 C48 96.5(8) . . . . ?
F4 B2 O3 C48 -143.5(6) . . . . ?
O4 B2 O3 C48 -27.0(9) . . . . ?
C49 C50 O4 B2 -18.4(11) . . . . ?
C51 C50 O4 B2 163.5(7) . . . . ?
F3 B2 O4 C50 -92.9(8) . . . . ?
F4 B2 O4 C50 149.6(6) . . . . ?
O3 B2 O4 C50 31.5(9) . . . . ?
C49B C48B O3B B2B 11.1(14) . . . . ?
C47B C48B O3B B2B -176.4(8) . . . . ?
F3B B2B O3B C48B 101.4(10) . . . . ?
F4B B2B O3B C48B -139.4(8) . . . . ?
O4B B2B O3B C48B -21.3(13) . . . . ?
C51B C50B O4B B2B 172.4(9) . . . . ?
C49B C50B O4B B2B -9.2(14) . . . . ?
F3B B2B O4B C50B -101.1(10) . . . . ?
F4B B2B O4B C50B 139.7(9) . . . . ?
O3B B2B O4B C50B 21.1(14) . . . . ?
